data_4344576
loop_
_publ_author_name
'Kirakci, Kaplan'
'Kub\'at, Pavel'
'Fejfarov\'a, Karla'
'Martin\<c\'ik, Ji\<r\'i'
'Nikl, Martin'
'Lang, Kamil'

_publ_section_title
;
 X-ray Inducible Luminescence and Singlet Oxygen Sensitization by an
 Octahedral Molybdenum Cluster Compound: A New Class of Nanoscintillators.
;
_journal_issue 2
_journal_name_full 'Inorganic chemistry'
_journal_page_first 803
_journal_page_last 809
_journal_paper_doi 10.1021/acs.inorgchem.5b02282
_journal_volume 55
_journal_year 2016
_chemical_formula_moiety 'C66 H90 I8 Mo6 O12, 2(C16 H36 N), 2(C4 H8 O), C6.42'
_chemical_formula_sum 'C112.42 H178 I8 Mo6 N2 O14'
_chemical_formula_weight 3372.45
_space_group_IT_number 2
_symmetry_cell_setting triclinic
_symmetry_Int_Tables_number 2
_symmetry_space_group_name_Hall '-P 1'
_symmetry_space_group_name_H-M 'P -1'
_cell_angle_alpha 65.604(2)
_cell_angle_beta 71.9380(10)
_cell_angle_gamma 64.448(2)
_cell_formula_units_Z 1
_cell_length_a 14.4212(2)
_cell_length_b 14.6648(3)
_cell_length_c 17.2369(3)
_cell_measurement_reflns_used 29780
_cell_measurement_temperature 120.00
_cell_measurement_theta_max 29.23
_cell_measurement_theta_min 2.84
_cell_volume 2956.31(11)
_computing_cell_refinement CrysalisPro
_computing_data_collection
;
CrysAlisPro (Agilent Technologies, 2012)
;
_computing_data_reduction CrysalisPro
_computing_molecular_graphics 'Diamond (Brandenburg & Putz, 2005)'
_computing_publication_material Jana2006
_computing_structure_refinement 'Jana2006 (Pet\<r\'i\<cek, Du\<sek & Palatinus, 2006)'
_computing_structure_solution 'SIR2002 (Burla et al., 2003)'
_diffrn_ambient_temperature 120
_diffrn_detector_area_resol_mean 10.3784
_diffrn_measured_fraction_theta_full 0.98
_diffrn_measured_fraction_theta_max 0.91
_diffrn_measurement_device 'four-cycle diffractometer'
_diffrn_measurement_device_type 'Agilent Goniometer Xcalibur, detector: Atlas (Gemini ultra Cu)'
_diffrn_measurement_method 'Rotation method data acquisition using \w scans'
_diffrn_radiation_monochromator graphite
_diffrn_radiation_source 'Enhance (Mo) X-ray Source'
_diffrn_radiation_type 'Mo K\a'
_diffrn_radiation_wavelength 0.7107
_diffrn_reflns_av_R_equivalents 0.0292
_diffrn_reflns_av_sigmaI/netI 0.0278
_diffrn_reflns_limit_h_max 19
_diffrn_reflns_limit_h_min -19
_diffrn_reflns_limit_k_max 19
_diffrn_reflns_limit_k_min -19
_diffrn_reflns_limit_l_max 23
_diffrn_reflns_limit_l_min -23
_diffrn_reflns_number 64437
_diffrn_reflns_reduction_process
;
Integration of the CCD images was done by program CrysAlisPro
(Agilent Technologies, 2012). The same program was used for indexing of the
crystal shape and absorption correction.
;
_diffrn_reflns_theta_full 27.81
_diffrn_reflns_theta_max 29.29
_diffrn_reflns_theta_min 2.84
_diffrn_standards_number 0
_exptl_absorpt_coefficient_mu 2.765
_exptl_absorpt_correction_T_max 1
_exptl_absorpt_correction_T_min 0.725
_exptl_absorpt_correction_type multi-scan
_exptl_absorpt_process_details
;
CrysAlisPro (Agilent Technologies, 2012)
Empirical absorption correction using spherical harmonics,
 implemented in SCALE3 ABSPACK scaling algorithm.
;
_exptl_crystal_colour orange
_exptl_crystal_density_diffrn 1.894
_exptl_crystal_density_method 'not measured'
_exptl_crystal_description block
_exptl_crystal_F_000 1654.4
_exptl_crystal_size_max 0.384
_exptl_crystal_size_mid 0.222
_exptl_crystal_size_min 0.145
_refine_diff_density_max 1.78
_refine_diff_density_min -1.04
_refine_ls_extinction_method none
_refine_ls_goodness_of_fit_gt 1.66
_refine_ls_goodness_of_fit_ref 1.54
_refine_ls_hydrogen_treatment constr
_refine_ls_number_constraints 642
_refine_ls_number_parameters 642
_refine_ls_number_reflns 14621
_refine_ls_number_restraints 29
_refine_ls_R_factor_all 0.0576
_refine_ls_R_factor_gt 0.0388
_refine_ls_shift/su_max 0.0196
_refine_ls_shift/su_mean 0.0006
_refine_ls_structure_factor_coef Fsqd
_refine_ls_weighting_details w=1/(\s^2^(I)+0.0016I^2^)
_refine_ls_weighting_scheme sigma
_refine_ls_wR_factor_gt 0.1024
_refine_ls_wR_factor_ref 0.1105
_reflns_number_gt 10850
_reflns_number_total 14621
_reflns_threshold_expression I>3\s(I)
_cod_data_source_file ic5b02282_si_002.cif
_cod_data_source_block I
_cod_database_code 4344576
_publcif_datablock.id {0af35caf-3e9b-4990-8f07-164ba5bda112}

_publcif_info_exptl_table_max_cols 4
_publcif_info_exptl_table_use_headnotes n

loop_
_symmetry_equiv_pos_site_id
_symmetry_equiv_pos_as_xyz
1 x,y,z
2 -x,-y,-z

loop_
_atom_site_label
_atom_site_type_symbol
_atom_site_fract_x
_atom_site_fract_y
_atom_site_fract_z
_atom_site_adp_type
_atom_site_U_iso_or_equiv
_atom_site_symmetry_multiplicity
_atom_site_occupancy
_atom_site_calc_flag
_atom_site_refinement_flags
I1 I 1.01668(2) 0.57560(2) 0.154913(17) Uani 0.03220(13) 2 1 d .
I2 I 0.95904(2) 0.31635(2) 0.198560(18) Uani 0.03561(14) 2 1 d .
I3 I 0.760277(19) 0.48722(2) 0.032617(18) Uani 0.03389(13) 2 1 d .
I4 I 0.81401(2) 0.74426(2) -0.003906(19) Uani 0.03512(13) 2 1 d .
Mo1 Mo 0.89209(2) 0.52954(3) 0.09110(2) Uani 0.02756(16) 2 1 d .
Mo2 Mo 0.97352(2) 0.37642(3) 0.01910(2) Uani 0.02722(16) 2 1 d .
Mo3 Mo 0.90459(2) 0.58111(3) -0.07800(2) Uani 0.02710(16) 2 1 d .
O1 O 0.8028(2) 0.6825(2) -0.16771(19) Uani 0.0376(15) 2 1 d .
O2 O 0.7321(2) 0.5908(2) -0.1930(2) Uani 0.0411(16) 2 1 d .
O3 O 0.9461(2) 0.2341(2) 0.0503(2) Uani 0.0383(15) 2 1 d .
O4 O 0.8586(3) 0.2409(3) -0.0385(2) Uani 0.063(2) 2 1 d .
O5 O 0.7819(2) 0.5567(3) 0.19868(19) Uani 0.0391(15) 2 1 d .
O6 O 0.6198(2) 0.6636(3) 0.1767(2) Uani 0.0484(18) 2 1 d .
C1 C 0.7515(3) 0.6708(3) -0.2093(3) Uani 0.0319(19) 2 1 d .
C2 C 0.7108(3) 0.7711(3) -0.2856(3) Uani 0.0324(19) 2 1 d .
C3 C 0.8016(4) 0.8025(4) -0.3469(3) Uani 0.048(2) 2 1 d .
C4 C 0.7617(4) 0.9038(4) -0.4220(3) Uani 0.056(3) 2 1 d .
C5 C 0.6877(4) 0.9938(4) -0.3876(4) Uani 0.054(3) 2 1 d .
C6 C 0.5944(4) 0.9663(4) -0.3266(3) Uani 0.051(3) 2 1 d .
C7 C 0.6352(4) 0.8649(4) -0.2512(3) Uani 0.046(2) 2 1 d .
C8 C 0.5397(4) 0.9461(4) -0.3768(3) Uani 0.046(2) 2 1 d .
C9 C 0.6151(4) 0.8545(4) -0.4114(3) Uani 0.042(2) 2 1 d .
C10 C 0.6521(3) 0.7536(3) -0.3352(3) Uani 0.035(2) 2 1 d .
C11 C 0.7062(4) 0.8822(4) -0.4716(3) Uani 0.049(3) 2 1 d .
C12 C 0.8934(3) 0.2027(3) 0.0297(3) Uani 0.036(2) 2 1 d .
C13 C 0.8656(3) 0.1057(3) 0.1011(3) Uani 0.036(2) 2 1 d .
C14 C 0.7843(4) 0.1470(4) 0.1714(3) Uani 0.049(3) 2 1 d .
C15 C 0.7535(4) 0.0560(4) 0.2444(4) Uani 0.056(3) 2 1 d .
C16 C 0.7099(4) 0.0067(4) 0.2096(4) Uani 0.057(3) 2 1 d .
C17 C 0.7903(4) -0.0364(4) 0.1421(4) Uani 0.057(3) 2 1 d .
C18 C 0.8199(4) 0.0545(4) 0.0675(4) Uani 0.054(3) 2 1 d .
C19 C 0.8870(4) -0.1217(4) 0.1795(4) Uani 0.064(3) 2 1 d .
C20 C 0.9316(4) -0.0707(4) 0.2145(4) Uani 0.065(3) 2 1 d .
C21 C 0.9615(4) 0.0204(4) 0.1395(3) Uani 0.050(2) 2 1 d .
C22 C 0.8507(5) -0.0280(5) 0.2836(4) Uani 0.068(3) 2 1 d .
C23 C 0.6915(3) 0.6146(4) 0.2201(3) Uani 0.033(2) 2 1 d .
C24 C 0.6712(3) 0.6271(3) 0.3097(3) Uani 0.033(2) 2 1 d .
C25 C 0.6630(5) 0.7399(4) 0.2967(3) Uani 0.056(3) 2 1 d .
C26 C 0.6421(5) 0.7542(4) 0.3848(3) Uani 0.062(3) 2 1 d .
C27 C 0.5411(4) 0.7332(4) 0.4374(4) Uani 0.063(3) 2 1 d .
C28 C 0.5549(4) 0.6200(4) 0.4539(3) Uani 0.046(2) 2 1 d .
C29 C 0.5739(4) 0.6063(4) 0.3657(3) Uani 0.051(3) 2 1 d .
C30 C 0.6464(4) 0.5439(4) 0.4977(3) Uani 0.052(3) 2 1 d .
C31 C 0.7449(4) 0.5644(5) 0.4462(3) Uani 0.058(3) 2 1 d .
C32 C 0.7647(4) 0.5471(4) 0.3585(3) Uani 0.054(3) 2 1 d .
C33 C 0.7326(4) 0.6747(5) 0.4312(4) Uani 0.065(4) 2 1 d .
H3a H 0.848772 0.745342 -0.368969 Uiso 0.0581 2 1 calc R
H3b H 0.837667 0.815515 -0.316415 Uiso 0.0581 2 1 calc R
H4 H 0.819369 0.9238 -0.460196 Uiso 0.0673 2 1 calc R
H5a H 0.723422 1.007849 -0.35753 Uiso 0.0648 2 1 calc R
H5b H 0.663994 1.057568 -0.434808 Uiso 0.0648 2 1 calc R
H6 H 0.546432 1.022894 -0.304176 Uiso 0.0613 2 1 calc R
H7a H 0.577611 0.845878 -0.211836 Uiso 0.0556 2 1 calc R
H7b H 0.671088 0.878667 -0.221064 Uiso 0.0556 2 1 calc R
H8a H 0.480979 0.92745 -0.339667 Uiso 0.0547 2 1 calc R
H8b H 0.516114 1.009585 -0.424246 Uiso 0.0547 2 1 calc R
H9 H 0.579766 0.842204 -0.442959 Uiso 0.0499 2 1 calc R
H10a H 0.697058 0.694965 -0.356219 Uiso 0.0419 2 1 calc R
H10b H 0.593053 0.73623 -0.297238 Uiso 0.0419 2 1 calc R
H11a H 0.682216 0.945217 -0.519169 Uiso 0.0593 2 1 calc R
H11b H 0.753159 0.823126 -0.491478 Uiso 0.0593 2 1 calc R
H14a H 0.72376 0.201378 0.147266 Uiso 0.0583 2 1 calc R
H14b H 0.812096 0.178093 0.194069 Uiso 0.0583 2 1 calc R
H15 H 0.701216 0.083029 0.287738 Uiso 0.0667 2 1 calc R
H16a H 0.690768 -0.050419 0.255666 Uiso 0.0687 2 1 calc R
H16b H 0.649504 0.059933 0.184555 Uiso 0.0687 2 1 calc R
H17 H 0.761382 -0.068312 0.121285 Uiso 0.0689 2 1 calc R
H18a H 0.870705 0.026581 0.023952 Uiso 0.0648 2 1 calc R
H18b H 0.759034 0.107471 0.043043 Uiso 0.0648 2 1 calc R
H19a H 0.937705 -0.147489 0.13499 Uiso 0.0773 2 1 calc R
H19b H 0.868409 -0.178918 0.225855 Uiso 0.0773 2 1 calc R
H20 H 0.992323 -0.122915 0.239376 Uiso 0.0782 2 1 calc R
H21a H 0.991366 0.051382 0.160435 Uiso 0.0594 2 1 calc R
H21b H 1.011891 -0.007543 0.095882 Uiso 0.0594 2 1 calc R
H22a H 0.878343 0.004108 0.305248 Uiso 0.0819 2 1 calc R
H22b H 0.832477 -0.085648 0.329705 Uiso 0.0819 2 1 calc R
H25a H 0.607085 0.791422 0.265306 Uiso 0.0676 2 1 calc R
H25b H 0.727009 0.750717 0.264274 Uiso 0.0676 2 1 calc R
H26 H 0.634385 0.825485 0.377697 Uiso 0.0747 2 1 calc R
H27a H 0.525806 0.745265 0.491405 Uiso 0.0755 2 1 calc R
H27b H 0.484682 0.780652 0.405444 Uiso 0.0755 2 1 calc R
H28 H 0.49411 0.605306 0.490491 Uiso 0.055 2 1 calc R
H29a H 0.580158 0.535025 0.374234 Uiso 0.0614 2 1 calc R
H29b H 0.515099 0.654782 0.336749 Uiso 0.0614 2 1 calc R
H30a H 0.654199 0.472085 0.506495 Uiso 0.0624 2 1 calc R
H30b H 0.634552 0.549803 0.553689 Uiso 0.0624 2 1 calc R
H31 H 0.802439 0.516922 0.476824 Uiso 0.0691 2 1 calc R
H32a H 0.827466 0.559462 0.324351 Uiso 0.0648 2 1 calc R
H32b H 0.771175 0.475245 0.368783 Uiso 0.0648 2 1 calc R
H33a H 0.795355 0.687696 0.397745 Uiso 0.0784 2 1 calc R
H33b H 0.722504 0.684329 0.485369 Uiso 0.0784 2 1 calc R
N1x N 0.3367(7) 0.6194(10) 0.2035(9) Uani 0.037(3) 2 0.293(4) d .
N1 N 0.3258(4) 0.6664(4) 0.2024(3) Uani 0.037(3) 2 0.707(4) d .
C34 C 0.2268(3) 0.6338(4) 0.2324(3) Uani 0.051(3) 2 1 d D
C35 C 0.1704(4) 0.6384(5) 0.3229(3) Uani 0.064(3) 2 1 d D
C36 C 0.0700(4) 0.6146(4) 0.3489(3) Uani 0.053(3) 2 1 d D
C37 C 0.0875(6) 0.5002(6) 0.3723(5) Uani 0.092(4) 2 1 d D
C38 C 0.3620(5) 0.6715(6) 0.1085(4) Uani 0.036(3) 2 0.707(4) d D
C38x C 0.3522(15) 0.6361(16) 0.1097(10) Uani 0.036(3) 2 0.293(4) d D
C39x C 0.4589(16) 0.6476(18) 0.0667(14) Uani 0.048(4) 2 0.293(4) d D
C39 C 0.4666(6) 0.6871(7) 0.0671(5) Uani 0.048(4) 2 0.707(4) d D
C40 C 0.4838(13) 0.7229(9) -0.0362(7) Uani 0.058(5) 2 0.707(4) d D
C40x C 0.482(3) 0.706(3) -0.016(2) Uani 0.058(5) 2 0.293(4) d D
C41 C 0.4797(5) 0.6463(5) -0.0691(4) Uani 0.073(4) 2 1 d D
C42 C 0.3088(5) 0.7692(5) 0.2130(4) Uani 0.038(3) 2 0.707(4) d D
C42x C 0.3453(11) 0.6961(11) 0.2327(11) Uani 0.038(3) 2 0.293(4) d D
C43 C 0.2305(5) 0.8693(5) 0.1632(5) Uani 0.052(4) 2 0.707(4) d D
C43x C 0.2707(14) 0.8100(13) 0.1968(14) Uani 0.052(4) 2 0.293(4) d D
C44 C 0.2083(7) 0.9652(7) 0.1915(6) Uani 0.068(5) 2 0.707(4) d D
C44x C 0.2838(14) 0.8808(12) 0.2345(15) Uani 0.068(5) 2 0.293(4) d D
C45 C 0.1432(6) 0.9597(7) 0.2811(5) Uani 0.065(5) 2 0.707(4) d D
C45x C 0.2158(19) 0.9962(13) 0.1951(16) Uani 0.065(5) 2 0.293(4) d D
C46 C 0.4116(4) 0.5812(4) 0.2542(4) Uiso 0.0398(15) 2 0.707(4) d D
C46x C 0.3842(13) 0.5037(13) 0.2528(16) Uiso 0.105(9) 2 0.293(4) d D
C47 C 0.4426(7) 0.4679(6) 0.2582(6) Uiso 0.072(2) 2 0.707(4) d D
C47x C 0.5011(12) 0.4831(15) 0.2301(8) Uiso 0.072(2) 2 0.293(4) d D
C48 C 0.5479(7) 0.4119(7) 0.2930(8) Uiso 0.092(3) 2 0.707(4) d D
C48x C 0.5295(14) 0.3814(13) 0.3091(14) Uiso 0.092(3) 2 0.293(4) d D
C49 C 0.5887(11) 0.2994(8) 0.3006(9) Uiso 0.122(4) 2 0.707(4) d D
C49x C 0.6499(16) 0.332(2) 0.3014(19) Uiso 0.122(4) 2 0.293(4) calc R
H34a H 0.229914 0.570271 0.226278 Uiso 0.0611 2 1 calc R
H34b H 0.182349 0.685948 0.190663 Uiso 0.0611 2 1 calc R
H35a H 0.155183 0.707788 0.325348 Uiso 0.0763 2 1 calc R
H35b H 0.216049 0.588644 0.364262 Uiso 0.0763 2 1 calc R
H36a H 0.027562 0.639435 0.396479 Uiso 0.0636 2 1 calc R
H36b H 0.029772 0.65554 0.302764 Uiso 0.0636 2 1 calc R
H37a H 0.070463 0.489264 0.328002 Uiso 0.1373 2 1 calc R
H37b H 0.159302 0.458832 0.378017 Uiso 0.1373 2 1 calc R
H37c H 0.044191 0.478221 0.426085 Uiso 0.1373 2 1 calc R
H38a H 0.309399 0.7268 0.074971 Uiso 0.0428 2 0.707(4) calc R
H38b H 0.363829 0.608373 0.102705 Uiso 0.0428 2 0.707(4) calc R
H38xa H 0.29842 0.699897 0.083621 Uiso 0.0428 2 0.293(4) calc R
H38xb H 0.349694 0.575701 0.102417 Uiso 0.0428 2 0.293(4) calc R
H39xa H 0.512542 0.578315 0.079531 Uiso 0.058 2 0.293(4) calc R
H39xb H 0.483608 0.663427 0.103628 Uiso 0.058 2 0.293(4) calc R
H39a H 0.521932 0.621773 0.088557 Uiso 0.058 2 0.707(4) calc R
H39b H 0.470593 0.740017 0.083821 Uiso 0.058 2 0.707(4) calc R
H40a H 0.549307 0.733775 -0.059751 Uiso 0.0699 2 0.707(4) calc R
H40b H 0.432744 0.791895 -0.058056 Uiso 0.0699 2 0.707(4) calc R
H40xa H 0.550441 0.707075 -0.025826 Uiso 0.0699 2 0.293(4) calc R
H40xb H 0.428705 0.775394 -0.028288 Uiso 0.0699 2 0.293(4) calc R
H41a H 0.5374 0.580045 -0.058036 Uiso 0.1092 2 1 calc R
H41b H 0.415673 0.632227 -0.0469 Uiso 0.1092 2 1 calc R
H41c H 0.483995 0.682938 -0.130178 Uiso 0.1092 2 1 calc R
H42a H 0.374318 0.77913 0.199178 Uiso 0.0459 2 0.707(4) calc R
H42b H 0.290302 0.762106 0.273137 Uiso 0.0459 2 0.707(4) calc R
H42xa H 0.415564 0.695369 0.216013 Uiso 0.0459 2 0.293(4) calc R
H42xb H 0.332055 0.673576 0.29463 Uiso 0.0459 2 0.293(4) calc R
H43a H 0.166817 0.857258 0.173146 Uiso 0.0629 2 0.707(4) calc R
H43b H 0.257149 0.885596 0.102544 Uiso 0.0629 2 0.707(4) calc R
H43xa H 0.200347 0.810941 0.214264 Uiso 0.0629 2 0.293(4) calc R
H43xb H 0.28821 0.835013 0.135067 Uiso 0.0629 2 0.293(4) calc R
H44a H 0.174236 1.030564 0.149763 Uiso 0.0814 2 0.707(4) calc R
H44b H 0.27293 0.970749 0.189623 Uiso 0.0814 2 0.707(4) calc R
H44xa H 0.355402 0.875469 0.220909 Uiso 0.0814 2 0.293(4) calc R
H44xb H 0.262618 0.858292 0.295984 Uiso 0.0814 2 0.293(4) calc R
H45a H 0.180937 0.898701 0.32372 Uiso 0.0976 2 0.707(4) calc R
H45b H 0.128864 1.023589 0.292729 Uiso 0.0976 2 0.707(4) calc R
H45c H 0.078757 0.953537 0.283209 Uiso 0.0976 2 0.707(4) calc R
H45xa H 0.233108 1.016828 0.133324 Uiso 0.0976 2 0.293(4) calc R
H45xb H 0.143877 1.002539 0.212098 Uiso 0.0976 2 0.293(4) calc R
H45xc H 0.227577 1.041994 0.214978 Uiso 0.0976 2 0.293(4) calc R
H46a H 0.393771 0.584477 0.311755 Uiso 0.0477 2 0.707(4) calc R
H46b H 0.472096 0.601515 0.23431 Uiso 0.0477 2 0.707(4) calc R
H46xa H 0.368636 0.461135 0.232138 Uiso 0.1257 2 0.293(4) calc R
H46xb H 0.362234 0.492788 0.313546 Uiso 0.1257 2 0.293(4) calc R
H47a H 0.45423 0.465622 0.200994 Uiso 0.0859 2 0.707(4) calc R
H47b H 0.392357 0.437704 0.299135 Uiso 0.0859 2 0.707(4) calc R
H47xa H 0.514356 0.538746 0.23573 Uiso 0.0859 2 0.293(4) calc R
H47xb H 0.528639 0.464176 0.178336 Uiso 0.0859 2 0.293(4) calc R
H48a H 0.537084 0.418164 0.348709 Uiso 0.11 2 0.707(4) calc R
H48b H 0.596862 0.445183 0.253886 Uiso 0.11 2 0.707(4) calc R
H48xa H 0.503147 0.331047 0.309789 Uiso 0.11 2 0.293(4) calc R
H48xb H 0.500442 0.400039 0.360995 Uiso 0.11 2 0.293(4) calc R
H49a H 0.65675 0.266351 0.316608 Uiso 0.183 2 0.707(4) calc R
H49b H 0.543116 0.264484 0.343868 Uiso 0.183 2 0.707(4) calc R
H49c H 0.593159 0.293036 0.246148 Uiso 0.183 2 0.707(4) calc R
H49xa H 0.670601 0.331444 0.349273 Uiso 0.183 2 0.293(4) calc R
H49xb H 0.672898 0.259428 0.301692 Uiso 0.183 2 0.293(4) calc R
H49xc H 0.680764 0.372816 0.248449 Uiso 0.183 2 0.293(4) calc R
O7 O 0.8098(6) 0.2745(6) 0.5264(5) Uiso 0.096(2) 2 0.781(6) d .
O7x O 0.8403(18) 0.195(2) 0.5880(17) Uiso 0.096(2) 2 0.219(6) d .
C50 C 0.7584(8) 0.2498(8) 0.4811(6) Uiso 0.085(3) 2 0.781(6) d D
C50x C 0.774(3) 0.241(3) 0.521(2) Uiso 0.085(3) 2 0.219(6) d D
C51 C 0.8362(7) 0.1723(8) 0.4416(8) Uiso 0.104(3) 2 0.781(6) d D
C51x C 0.877(3) 0.138(3) 0.481(3) Uiso 0.104(3) 2 0.219(6) d D
C52 C 0.9405(6) 0.1522(7) 0.4618(6) Uiso 0.082(3) 2 0.781(6) d D
C52x C 0.916(3) 0.231(3) 0.4550(18) Uiso 0.082(3) 2 0.219(6) d D
C53 C 0.9182(8) 0.2483(7) 0.4887(7) Uiso 0.095(3) 2 0.781(6) d D
C53x C 0.936(3) 0.167(3) 0.5485(17) Uiso 0.095(3) 2 0.219(6) d D
H50a H 0.726311 0.313677 0.437203 Uiso 0.1019 2 0.781(6) calc R
H50b H 0.707465 0.22019 0.521562 Uiso 0.1019 2 0.781(6) calc R
H50xa H 0.77816 0.309428 0.484169 Uiso 0.1019 2 0.219(6) calc R
H50xb H 0.713103 0.221323 0.545708 Uiso 0.1019 2 0.219(6) calc R
H51a H 0.821744 0.106959 0.466628 Uiso 0.125 2 0.781(6) calc R
H51b H 0.837698 0.201177 0.38028 Uiso 0.125 2 0.781(6) calc R
H51xa H 0.860072 0.137783 0.431998 Uiso 0.125 2 0.219(6) calc R
H51xb H 0.910075 0.0806 0.528454 Uiso 0.125 2 0.219(6) calc R
H52a H 0.99145 0.153708 0.410294 Uiso 0.0984 2 0.781(6) calc R
H52b H 0.958635 0.087631 0.509664 Uiso 0.0984 2 0.781(6) calc R
H52xa H 0.856902 0.295986 0.454152 Uiso 0.0984 2 0.219(6) calc R
H52xb H 0.98034 0.21897 0.41593 Uiso 0.0984 2 0.219(6) calc R
H53a H 0.959274 0.226514 0.531861 Uiso 0.1144 2 0.781(6) calc R
H53b H 0.927456 0.306908 0.438242 Uiso 0.1144 2 0.781(6) calc R
H53xa H 0.961543 0.091564 0.556528 Uiso 0.1144 2 0.219(6) calc R
H53xb H 0.975953 0.193745 0.563198 Uiso 0.1144 2 0.219(6) calc R
C54 C 0.4286(8) -0.0157(13) 0.9916(16) Uani 0.29(2) 2 1.63(8) d .
C55 C 0.4988(16) 0.0656(11) 0.9370(10) Uani 0.332(17) 2 1.58(8) d .

loop_
_atom_site_aniso_label
_atom_site_aniso_type_symbol
_atom_site_aniso_U_11
_atom_site_aniso_U_22
_atom_site_aniso_U_33
_atom_site_aniso_U_12
_atom_site_aniso_U_13
_atom_site_aniso_U_23
I1 I 0.03014(14) 0.03916(16) 0.02556(14) -0.01128(12) -0.00696(11) -0.00803(12)
I2 I 0.03585(15) 0.04090(17) 0.02355(14) -0.01579(13) -0.00756(11) 0.00004(12)
I3 I 0.02227(13) 0.04343(17) 0.03222(16) -0.01036(12) -0.00559(11) -0.00919(13)
I4 I 0.02714(14) 0.03492(16) 0.03637(17) -0.00414(12) -0.00936(12) -0.00921(13)
Mo1 Mo 0.02115(16) 0.0350(2) 0.02139(18) -0.00807(15) -0.00400(13) -0.00588(15)
Mo2 Mo 0.02233(17) 0.0318(2) 0.02158(18) -0.00834(14) -0.00595(13) -0.00259(15)
Mo3 Mo 0.02247(16) 0.0316(2) 0.02151(18) -0.00722(14) -0.00766(13) -0.00279(15)
O1 O 0.0382(16) 0.0358(17) 0.0345(17) -0.0064(13) -0.0203(14) -0.0040(14)
O2 O 0.0449(18) 0.0314(17) 0.0442(19) -0.0133(14) -0.0235(15) 0.0021(14)
O3 O 0.0334(15) 0.0317(16) 0.0380(18) -0.0098(13) -0.0093(14) 0.0006(14)
O4 O 0.069(2) 0.076(3) 0.049(2) -0.048(2) -0.0260(19) 0.011(2)
O5 O 0.0327(16) 0.0480(19) 0.0304(17) -0.0079(14) -0.0046(13) -0.0139(15)
O6 O 0.0314(16) 0.067(2) 0.040(2) -0.0147(16) -0.0067(14) -0.0135(17)
C1 C 0.031(2) 0.027(2) 0.030(2) -0.0062(17) -0.0089(18) -0.0029(18)
C2 C 0.037(2) 0.029(2) 0.030(2) -0.0094(18) -0.0168(18) -0.0021(18)
C3 C 0.041(3) 0.048(3) 0.046(3) -0.020(2) -0.018(2) 0.007(2)
C4 C 0.046(3) 0.057(3) 0.046(3) -0.022(3) -0.012(2) 0.009(3)
C5 C 0.066(3) 0.039(3) 0.058(3) -0.018(3) -0.034(3) 0.000(3)
C6 C 0.059(3) 0.034(3) 0.051(3) -0.002(2) -0.024(3) -0.009(2)
C7 C 0.061(3) 0.038(3) 0.036(3) -0.008(2) -0.021(2) -0.009(2)
C8 C 0.049(3) 0.035(3) 0.041(3) -0.005(2) -0.024(2) 0.000(2)
C9 C 0.050(3) 0.040(3) 0.036(3) -0.011(2) -0.026(2) -0.004(2)
C10 C 0.037(2) 0.033(2) 0.033(2) -0.0116(19) -0.0108(19) -0.0058(19)
C11 C 0.055(3) 0.048(3) 0.028(2) -0.013(2) -0.012(2) 0.001(2)
C12 C 0.028(2) 0.034(2) 0.028(2) -0.0024(18) -0.0044(18) -0.0024(19)
C13 C 0.030(2) 0.035(2) 0.034(2) -0.0106(18) 0.0022(18) -0.008(2)
C14 C 0.044(3) 0.043(3) 0.048(3) -0.015(2) 0.005(2) -0.014(2)
C15 C 0.051(3) 0.057(3) 0.049(3) -0.024(3) 0.013(2) -0.018(3)
C16 C 0.051(3) 0.042(3) 0.059(4) -0.020(2) 0.005(3) -0.005(3)
C17 C 0.058(3) 0.050(3) 0.065(4) -0.028(3) -0.006(3) -0.013(3)
C18 C 0.053(3) 0.070(4) 0.046(3) -0.033(3) 0.004(2) -0.021(3)
C19 C 0.056(3) 0.042(3) 0.085(5) -0.021(3) 0.009(3) -0.022(3)
C20 C 0.041(3) 0.044(3) 0.078(4) -0.010(2) -0.013(3) 0.008(3)
C21 C 0.034(2) 0.037(3) 0.061(3) -0.011(2) -0.007(2) -0.002(2)
C22 C 0.079(4) 0.071(4) 0.042(3) -0.041(3) -0.006(3) 0.008(3)
C23 C 0.034(2) 0.044(3) 0.027(2) -0.026(2) 0.0001(18) -0.0083(19)
C24 C 0.033(2) 0.031(2) 0.032(2) -0.0136(18) 0.0024(18) -0.0117(19)
C25 C 0.086(4) 0.050(3) 0.042(3) -0.041(3) -0.005(3) -0.009(3)
C26 C 0.108(5) 0.048(3) 0.046(3) -0.045(3) -0.017(3) -0.009(3)
C27 C 0.065(3) 0.048(3) 0.049(3) -0.002(3) 0.003(3) -0.018(3)
C28 C 0.052(3) 0.045(3) 0.036(3) -0.022(2) 0.004(2) -0.012(2)
C29 C 0.051(3) 0.056(3) 0.046(3) -0.022(3) 0.000(2) -0.017(3)
C30 C 0.065(3) 0.044(3) 0.041(3) -0.013(3) -0.006(3) -0.017(2)
C31 C 0.048(3) 0.078(4) 0.037(3) -0.009(3) -0.011(2) -0.020(3)
C32 C 0.053(3) 0.062(3) 0.040(3) -0.007(3) -0.009(2) -0.023(3)
C33 C 0.065(4) 0.082(4) 0.065(4) -0.023(3) -0.005(3) -0.045(3)
N1x N 0.036(2) 0.036(4) 0.033(2) -0.007(3) -0.0102(19) -0.009(3)
N1 N 0.036(2) 0.036(4) 0.033(2) -0.007(3) -0.0102(19) -0.009(3)
C34 C 0.050(3) 0.061(3) 0.038(3) -0.020(3) -0.011(2) -0.008(3)
C35 C 0.050(3) 0.093(5) 0.041(3) -0.029(3) -0.005(3) -0.013(3)
C36 C 0.049(3) 0.054(3) 0.052(3) -0.018(3) -0.012(2) -0.012(3)
C37 C 0.083(5) 0.100(5) 0.066(5) -0.001(4) -0.028(4) -0.025(4)
C38 C 0.033(3) 0.042(5) 0.033(3) -0.011(3) -0.011(2) -0.011(3)
C38x C 0.033(3) 0.042(5) 0.033(3) -0.011(3) -0.011(2) -0.011(3)
C39x C 0.058(4) 0.061(7) 0.036(3) -0.034(4) -0.005(3) -0.014(4)
C39 C 0.058(4) 0.061(7) 0.036(3) -0.034(4) -0.005(3) -0.014(4)
C40 C 0.046(3) 0.083(6) 0.024(6) -0.014(4) -0.009(5) -0.002(5)
C40x C 0.046(3) 0.083(6) 0.024(6) -0.014(4) -0.009(5) -0.002(5)
C41 C 0.065(4) 0.078(4) 0.066(4) -0.024(3) -0.003(3) -0.020(4)
C42 C 0.028(3) 0.037(4) 0.046(4) -0.011(3) -0.003(3) -0.013(4)
C42x C 0.028(3) 0.037(4) 0.046(4) -0.011(3) -0.003(3) -0.013(4)
C43 C 0.038(4) 0.051(5) 0.053(5) -0.011(3) -0.010(3) -0.006(4)
C43x C 0.038(4) 0.051(5) 0.053(5) -0.011(3) -0.010(3) -0.006(4)
C44 C 0.070(5) 0.040(4) 0.097(7) -0.029(4) -0.027(5) -0.007(5)
C44x C 0.070(5) 0.040(4) 0.097(7) -0.029(4) -0.027(5) -0.007(5)
C45 C 0.078(5) 0.055(5) 0.082(6) -0.014(4) -0.035(4) -0.035(5)
C45x C 0.078(5) 0.055(5) 0.082(6) -0.014(4) -0.035(4) -0.035(5)
C54 C 0.121(8) 0.25(2) 0.58(4) -0.032(8) -0.076(12) -0.23(3)
C55 C 0.31(3) 0.201(13) 0.34(2) -0.091(13) -0.137(16) 0.108(12)

loop_
_atom_type_symbol
_atom_type_scat_dispersion_real
_atom_type_scat_dispersion_imag
_atom_type_scat_source
C 0.0033 0.0016 'International Tables Vol C tables 4.2.6.8 and 6.1.1.1'
H 0.0000 0.0000 'International Tables Vol C tables 4.2.6.8 and 6.1.1.1'
I -0.4742 1.8119 'International Tables Vol C tables 4.2.6.8 and 6.1.1.1'
Mo -1.6832 0.6857 'International Tables Vol C tables 4.2.6.8 and 6.1.1.1'
N 0.0061 0.0033 'International Tables Vol C tables 4.2.6.8 and 6.1.1.1'
O 0.0106 0.0060 'International Tables Vol C tables 4.2.6.8 and 6.1.1.1'

loop_
_geom_angle_atom_site_label_1
_geom_angle_atom_site_label_2
_geom_angle_atom_site_label_3
_geom_angle_site_symmetry_1
_geom_angle_site_symmetry_3
_geom_angle
Mo1 I1 Mo2 . 2_765 57.555(13)
Mo1 I1 Mo3 . 2_765 57.165(13)
Mo2 I1 Mo3 2_765 2_765 57.724(12)
Mo1 I2 Mo2 . . 56.615(13)
Mo1 I2 Mo3 . 2_765 56.570(10)
Mo2 I2 Mo3 . 2_765 56.554(14)
Mo1 I3 Mo2 . . 57.228(14)
Mo1 I3 Mo3 . . 57.171(13)
Mo2 I3 Mo3 . . 57.390(11)
Mo1 I4 Mo2 . 2_765 57.322(11)
Mo1 I4 Mo3 . . 56.964(12)
Mo2 I4 Mo3 2_765 . 56.803(14)
I1 Mo1 I2 . . 90.175(14)
I1 Mo1 I3 . . 177.437(15)
I1 Mo1 I4 . . 89.317(17)
I1 Mo1 Mo2 . . 121.031(15)
I1 Mo1 Mo2 . 2_765 60.578(14)
I1 Mo1 Mo3 . . 120.498(17)
I1 Mo1 Mo3 . 2_765 61.010(15)
I1 Mo1 O5 . . 85.19(12)
I2 Mo1 I3 . . 90.174(17)
I2 Mo1 I4 . . 175.361(15)
I2 Mo1 Mo2 . . 61.818(13)
I2 Mo1 Mo2 . 2_765 121.822(14)
I2 Mo1 Mo3 . . 121.944(19)
I2 Mo1 Mo3 . 2_765 61.797(11)
I2 Mo1 O5 . . 84.95(8)
I3 Mo1 I4 . . 90.130(14)
I3 Mo1 Mo2 . . 61.289(15)
I3 Mo1 Mo2 . 2_765 121.219(17)
I3 Mo1 Mo3 . . 61.305(14)
I3 Mo1 Mo3 . 2_765 121.31(2)
I3 Mo1 O5 . . 92.32(12)
I4 Mo1 Mo2 . . 122.199(17)
I4 Mo1 Mo2 . 2_765 61.701(11)
I4 Mo1 Mo3 . . 62.079(13)
I4 Mo1 Mo3 . 2_765 121.724(16)
I4 Mo1 O5 . . 90.41(8)
Mo2 Mo1 Mo2 . 2_765 90.199(15)
Mo2 Mo1 Mo3 . . 60.137(14)
Mo2 Mo1 Mo3 . 2_765 60.023(15)
Mo2 Mo1 O5 . . 135.43(11)
Mo2 Mo1 Mo3 2_765 . 59.925(15)
Mo2 Mo1 Mo3 2_765 2_765 60.046(12)
Mo2 Mo1 O5 2_765 . 133.98(12)
Mo3 Mo1 Mo3 . 2_765 89.914(14)
Mo3 Mo1 O5 . . 139.75(9)
Mo3 Mo1 O5 2_765 . 130.32(9)
I1 Mo2 I2 2_765 . 176.18(2)
I1 Mo2 I3 2_765 . 89.251(13)
I1 Mo2 I4 2_765 2_765 89.622(12)
I1 Mo2 Mo1 2_765 . 121.234(14)
I1 Mo2 Mo1 2_765 2_765 61.867(14)
I1 Mo2 Mo3 2_765 . 61.378(13)
I1 Mo2 Mo3 2_765 2_765 121.707(16)
I1 Mo2 O3 2_765 . 92.48(10)
I2 Mo2 I3 . . 90.142(12)
I2 Mo2 I4 . 2_765 90.773(13)
I2 Mo2 Mo1 . . 61.567(13)
I2 Mo2 Mo1 . 2_765 121.52(2)
I2 Mo2 Mo3 . . 121.437(19)
I2 Mo2 Mo3 . 2_765 61.680(14)
I2 Mo2 O3 . . 83.74(9)
I3 Mo2 I4 . 2_765 176.64(2)
I3 Mo2 Mo1 . . 61.483(14)
I3 Mo2 Mo1 . 2_765 121.060(14)
I3 Mo2 Mo3 . . 61.292(11)
I3 Mo2 Mo3 . 2_765 121.411(19)
I3 Mo2 O3 . . 89.42(7)
I4 Mo2 Mo1 2_765 . 121.73(2)
I4 Mo2 Mo1 2_765 2_765 60.977(11)
I4 Mo2 Mo3 2_765 . 120.734(15)
I4 Mo2 Mo3 2_765 2_765 61.795(14)
I4 Mo2 O3 2_765 . 87.46(7)
Mo1 Mo2 Mo1 . 2_765 89.801(18)
Mo1 Mo2 Mo3 . . 59.881(14)
Mo1 Mo2 Mo3 . 2_765 59.932(15)
Mo1 Mo2 O3 . . 132.56(8)
Mo1 Mo2 Mo3 2_765 . 59.781(12)
Mo1 Mo2 Mo3 2_765 2_765 59.846(15)
Mo1 Mo2 O3 2_765 . 137.39(8)
Mo3 Mo2 Mo3 . 2_765 89.715(18)
Mo3 Mo2 O3 . . 138.91(9)
Mo3 Mo2 O3 2_765 . 131.28(9)
I1 Mo3 I2 2_765 2_765 90.528(13)
I1 Mo3 I3 2_765 . 89.006(16)
I1 Mo3 I4 2_765 . 176.637(18)
I1 Mo3 Mo1 2_765 . 120.857(15)
I1 Mo3 Mo1 2_765 2_765 61.825(14)
I1 Mo3 Mo2 2_765 . 60.899(13)
I1 Mo3 Mo2 2_765 2_765 121.868(14)
I1 Mo3 O1 2_765 . 91.35(10)
I2 Mo3 I3 2_765 . 175.933(17)
I2 Mo3 I4 2_765 . 90.606(16)
I2 Mo3 Mo1 2_765 . 121.98(2)
I2 Mo3 Mo1 2_765 2_765 61.632(11)
I2 Mo3 Mo2 2_765 . 121.783(14)
I2 Mo3 Mo2 2_765 2_765 61.766(14)
I2 Mo3 O1 2_765 . 83.78(9)
I3 Mo3 I4 . . 89.640(13)
I3 Mo3 Mo1 . . 61.524(14)
I3 Mo3 Mo1 . 2_765 121.477(14)
I3 Mo3 Mo2 . . 61.317(11)
I3 Mo3 Mo2 . 2_765 121.741(16)
I3 Mo3 O1 . . 92.19(9)
I4 Mo3 Mo1 . . 60.957(13)
I4 Mo3 Mo1 . 2_765 121.45(2)
I4 Mo3 Mo2 . . 120.923(17)
I4 Mo3 Mo2 . 2_765 61.402(14)
I4 Mo3 O1 . . 85.63(10)
Mo1 Mo3 Mo1 . 2_765 90.086(14)
Mo1 Mo3 Mo2 . . 59.982(14)
Mo1 Mo3 Mo2 . 2_765 60.228(15)
Mo1 Mo3 O1 . . 135.52(8)
Mo1 Mo3 Mo2 2_765 . 60.173(12)
Mo1 Mo3 Mo2 2_765 2_765 60.045(15)
Mo1 Mo3 O1 2_765 . 133.98(8)
Mo2 Mo3 Mo2 . 2_765 90.285(16)
Mo2 Mo3 O1 . . 139.83(11)
Mo2 Mo3 O1 2_765 . 129.88(11)
Mo3 O1 C1 . . 136.1(3)
Mo2 O3 C12 . . 138.7(2)
Mo1 O5 C23 . . 142.4(3)
O1 C1 O2 . . 126.4(4)
O1 C1 C2 . . 113.7(4)
O2 C1 C2 . . 119.9(5)
C1 C2 C3 . . 109.5(3)
C1 C2 C7 . . 109.4(4)
C1 C2 C10 . . 112.3(4)
C3 C2 C7 . . 108.6(4)
C3 C2 C10 . . 109.1(4)
C7 C2 C10 . . 108.0(4)
C2 C3 C4 . . 109.9(4)
C2 C3 H3a . . 109.47
C2 C3 H3b . . 109.47
C4 C3 H3a . . 109.47
C4 C3 H3b . . 109.47
H3a C3 H3b . . 109
C3 C4 C5 . . 109.6(5)
C3 C4 C11 . . 109.4(5)
C3 C4 H4 . . 109.6
C5 C4 C11 . . 110.0(5)
C5 C4 H4 . . 108.97
C11 C4 H4 . . 109.25
C4 C5 C6 . . 111.1(5)
C4 C5 H5a . . 109.47
C4 C5 H5b . . 109.47
C6 C5 H5a . . 109.47
C6 C5 H5b . . 109.47
H5a C5 H5b . . 107.81
C5 C6 C7 . . 108.0(4)
C5 C6 C8 . . 107.7(5)
C5 C6 H6 . . 112.05
C7 C6 C8 . . 110.7(5)
C7 C6 H6 . . 109.12
C8 C6 H6 . . 109.41
C2 C7 C6 . . 110.1(4)
C2 C7 H7a . . 109.47
C2 C7 H7b . . 109.47
C6 C7 H7a . . 109.47
C6 C7 H7b . . 109.47
H7a C7 H7b . . 108.79
C6 C8 C9 . . 109.7(4)
C6 C8 H8a . . 109.47
C6 C8 H8b . . 109.47
C9 C8 H8a . . 109.47
C9 C8 H8b . . 109.47
H8a C8 H8b . . 109.25
C8 C9 C10 . . 109.0(4)
C8 C9 C11 . . 110.9(5)
C8 C9 H9 . . 109.09
C10 C9 C11 . . 110.2(4)
C10 C9 H9 . . 109.8
C11 C9 H9 . . 107.9
C2 C10 C9 . . 110.4(4)
C2 C10 H10a . . 109.47
C2 C10 H10b . . 109.47
C9 C10 H10a . . 109.47
C9 C10 H10b . . 109.47
H10a C10 H10b . . 108.53
C4 C11 C9 . . 108.1(4)
C4 C11 H11a . . 109.47
C4 C11 H11b . . 109.47
C9 C11 H11a . . 109.47
C9 C11 H11b . . 109.47
H11a C11 H11b . . 110.77
O3 C12 O4 . . 127.7(5)
O3 C12 C13 . . 114.5(4)
O4 C12 C13 . . 117.7(5)
C12 C13 C14 . . 107.4(4)
C12 C13 C18 . . 112.9(4)
C12 C13 C21 . . 110.4(4)
C14 C13 C18 . . 108.3(4)
C14 C13 C21 . . 109.2(4)
C18 C13 C21 . . 108.4(4)
C13 C14 C15 . . 110.5(4)
C13 C14 H14a . . 109.47
C13 C14 H14b . . 109.47
C15 C14 H14a . . 109.47
C15 C14 H14b . . 109.47
H14a C14 H14b . . 108.39
C14 C15 C16 . . 109.9(5)
C14 C15 C22 . . 108.5(5)
C14 C15 H15 . . 109.97
C16 C15 C22 . . 109.9(5)
C16 C15 H15 . . 108.54
C22 C15 H15 . . 109.98
C15 C16 C17 . . 109.4(5)
C15 C16 H16a . . 109.47
C15 C16 H16b . . 109.47
C17 C16 H16a . . 109.47
C17 C16 H16b . . 109.47
H16a C16 H16b . . 109.5
C16 C17 C18 . . 109.8(5)
C16 C17 C19 . . 111.0(5)
C16 C17 H17 . . 108.22
C18 C17 C19 . . 109.6(5)
C18 C17 H17 . . 109.67
C19 C17 H17 . . 108.49
C13 C18 C17 . . 109.6(5)
C13 C18 H18a . . 109.47
C13 C18 H18b . . 109.47
C17 C18 H18a . . 109.47
C17 C18 H18b . . 109.47
H18a C18 H18b . . 109.38
C17 C19 C20 . . 108.2(5)
C17 C19 H19a . . 109.47
C17 C19 H19b . . 109.47
C20 C19 H19a . . 109.47
C20 C19 H19b . . 109.47
H19a C19 H19b . . 110.7
C19 C20 C21 . . 108.9(5)
C19 C20 C22 . . 109.4(5)
C19 C20 H20 . . 110.23
C21 C20 C22 . . 110.4(5)
C21 C20 H20 . . 109.21
C22 C20 H20 . . 108.68
C13 C21 C20 . . 110.0(4)
C13 C21 H21a . . 109.47
C13 C21 H21b . . 109.47
C20 C21 H21a . . 109.47
C20 C21 H21b . . 109.47
H21a C21 H21b . . 108.95
C15 C22 C20 . . 109.1(5)
C15 C22 H22a . . 109.47
C15 C22 H22b . . 109.47
C20 C22 H22a . . 109.47
C20 C22 H22b . . 109.47
H22a C22 H22b . . 109.8
O5 C23 O6 . . 126.8(5)
O5 C23 C24 . . 114.6(4)
O6 C23 C24 . . 118.5(4)
C23 C24 C25 . . 109.0(4)
C23 C24 C29 . . 112.3(5)
C23 C24 C32 . . 110.0(3)
C25 C24 C29 . . 110.1(4)
C25 C24 C32 . . 107.3(5)
C29 C24 C32 . . 108.0(3)
C24 C25 C26 . . 109.8(4)
C24 C25 H25a . . 109.47
C24 C25 H25b . . 109.47
C26 C25 H25a . . 109.47
C26 C25 H25b . . 109.47
H25a C25 H25b . . 109.11
C25 C26 C27 . . 109.0(7)
C25 C26 C33 . . 108.1(5)
C25 C26 H26 . . 110.79
C27 C26 C33 . . 110.0(4)
C27 C26 H26 . . 109.01
C33 C26 H26 . . 109.9
C26 C27 C28 . . 109.4(4)
C26 C27 H27a . . 109.47
C26 C27 H27b . . 109.47
C28 C27 H27a . . 109.47
C28 C27 H27b . . 109.47
H27a C27 H27b . . 109.57
C27 C28 C29 . . 107.5(4)
C27 C28 C30 . . 111.3(6)
C27 C28 H28 . . 109.34
C29 C28 C30 . . 108.6(4)
C29 C28 H28 . . 111.99
C30 C28 H28 . . 108.23
C24 C29 C28 . . 111.3(6)
C24 C29 H29a . . 109.47
C24 C29 H29b . . 109.47
C28 C29 H29a . . 109.47
C28 C29 H29b . . 109.47
H29a C29 H29b . . 107.55
C28 C30 C31 . . 111.7(4)
C28 C30 H30a . . 109.47
C28 C30 H30b . . 109.47
C31 C30 H30a . . 109.47
C31 C30 H30b . . 109.47
H30a C30 H30b . . 107.11
C30 C31 C32 . . 107.7(6)
C30 C31 C33 . . 109.7(4)
C30 C31 H31 . . 110.57
C32 C31 C33 . . 109.8(4)
C32 C31 H31 . . 110.47
C33 C31 H31 . . 108.53
C24 C32 C31 . . 109.1(4)
C24 C32 H32a . . 109.47
C24 C32 H32b . . 109.47
C31 C32 H32a . . 109.47
C31 C32 H32b . . 109.47
H32a C32 H32b . . 109.84
C26 C33 C31 . . 111.7(7)
C26 C33 H33a . . 109.47
C26 C33 H33b . . 109.47
C31 C33 H33a . . 109.47
C31 C33 H33b . . 109.47
H33a C33 H33b . . 107.15
C38x N1x C42x . . 120.7(14)
C38x N1x C46x . . 110.8(16)
C42x N1x C46x . . 116.2(16)
C46 N1x C46x . . 56.5(12)
C34 N1 C38 . . 105.5(6)
C34 N1 C42 . . 114.9(4)
C34 N1 C46 . . 110.4(4)
C38 N1 C42 . . 111.3(5)
C38 N1 C46 . . 108.8(4)
C42 N1 C46 . . 105.8(6)
N1 C34 C35 . . 113.1(6)
N1 C34 H34a . . 120.63
N1 C34 H34b . . 103.81
C35 C34 H34a . . 109.47
C35 C34 H34b . . 109.47
H34a C34 H34b . . 98.7
C34 C35 C36 . . 112.9(6)
C34 C35 H35a . . 109.47
C34 C35 H35b . . 109.47
C36 C35 H35a . . 109.47
C36 C35 H35b . . 109.47
H35a C35 H35b . . 105.86
C35 C36 C37 . . 113.5(5)
C35 C36 H36a . . 109.47
C35 C36 H36b . . 109.47
C37 C36 H36a . . 109.47
C37 C36 H36b . . 109.47
H36a C36 H36b . . 105.17
C36 C37 H37a . . 109.47
C36 C37 H37b . . 109.47
C36 C37 H37c . . 109.47
H37a C37 H37b . . 109.47
H37a C37 H37c . . 109.47
H37b C37 H37c . . 109.47
N1 C38 C39 . . 115.9(8)
N1 C38 H38a . . 109.47
N1 C38 H38b . . 109.47
N1 C38 H38xa . . 105.97
C39 C38 H38a . . 109.47
C39 C38 H38b . . 109.47
C39 C38 H38xa . . 129.85
H38a C38 H38b . . 102.17
N1x C38x C39x . . 109.1(19)
N1x C38x H38xa . . 109.47
N1x C38x H38xb . . 109.47
C39x C38x H38xa . . 109.47
C39x C38x H38xb . . 109.47
H38xa C38x H38xb . . 109.82
C38x C39x C40x . . 125(3)
C38x C39x H39xa . . 109.47
C38x C39x H39xb . . 109.47
C40x C39x H39xa . . 109.47
C40x C39x H39xb . . 109.47
H39xa C39x H39xb . . 87.91
C38 C39 H39a . . 109.47
C38 C39 H39b . . 109.47
H39a C39 H39b . . 106.76
C41 C40 H40a . . 109.47
C41 C40 H40b . . 109.47
H40a C40 H40b . . 104.58
C39x C40x H40xa . . 109.47
C39x C40x H40xb . . 109.47
H40xa C40x H40xb . . 113.61
C40 C41 H41a . . 112.57
C40 C41 H41b . . 112.71
C40 C41 H41c . . 102.92
H41a C41 H41b . . 109.47
H41a C41 H41c . . 109.47
H41b C41 H41c . . 109.47
N1 C42 C43 . . 116.8(7)
N1 C42 H42a . . 109.47
N1 C42 H42b . . 109.47
C43 C42 H42a . . 109.47
C43 C42 H42b . . 109.47
H42a C42 H42b . . 101.03
N1x C42x C43x . . 112.7(17)
N1x C42x H42xa . . 109.47
N1x C42x H42xb . . 109.47
C43x C42x H42xa . . 109.47
C43x C42x H42xb . . 109.47
H42xa C42x H42xb . . 106
C42 C43 C44 . . 110.8(8)
C42 C43 H43a . . 109.47
C42 C43 H43b . . 109.47
C44 C43 H43a . . 109.47
C44 C43 H43b . . 109.47
H43a C43 H43b . . 108.13
C42x C43x H43xa . . 109.47
C42x C43x H43xb . . 109.47
C44x C43x H43xa . . 109.47
C44x C43x H43xb . . 109.47
H43xa C43x H43xb . . 111.17
C43 C44 C45 . . 114.2(7)
C43 C44 H44a . . 109.47
C43 C44 H44b . . 109.47
C45 C44 H44a . . 109.47
C45 C44 H44b . . 109.47
C43x C44x C45x . . 109(2)
C43x C44x H44xa . . 109.47
C43x C44x H44xb . . 109.47
C45x C44x H44xa . . 109.47
C45x C44x H44xb . . 109.47
H44xa C44x H44xb . . 110.09
C44 C45 H45a . . 109.47
C44 C45 H45b . . 109.47
C44 C45 H45c . . 109.47
H45a C45 H45b . . 109.47
H45a C45 H45c . . 109.47
H45b C45 H45c . . 109.47
C44x C45x H44a . . 132.83
C44x C45x H45xa . . 109.47
C44x C45x H45xb . . 109.47
C44x C45x H45xc . . 109.47
H45xa C45x H45xb . . 109.47
H45xa C45x H45xc . . 109.47
H45xb C45x H45xc . . 109.47
N1 C46 C47 . . 117.8(8)
N1 C46 H46a . . 109.47
N1 C46 H46b . . 109.47
C47 C46 H46a . . 109.47
C47 C46 H46b . . 109.47
H46a C46 H46b . . 99.68
N1x C46x C47x . . 103.7(14)
N1x C46x H46xa . . 109.47
N1x C46x H46xb . . 109.47
C47x C46x H46xa . . 109.47
C47x C46x H46xb . . 109.47
H46xa C46x H46xb . . 114.71
C46 C47 C48 . . 102.9(9)
C46 C47 H47a . . 109.47
C46 C47 H47b . . 109.47
C48 C47 H47a . . 109.47
C48 C47 H47b . . 109.47
H47a C47 H47b . . 115.35
C46x C47x C48x . . 94.9(13)
C46x C47x H47xa . . 109.47
C46x C47x H47xb . . 109.47
C48x C47x H47xa . . 109.47
C48x C47x H47xb . . 109.47
H47xa C47x H47xb . . 120.91
C47 C48 C49 . . 109.5(12)
C47 C48 H48a . . 109.47
C47 C48 H48b . . 109.47
C49 C48 H48a . . 109.47
C49 C48 H48b . . 109.47
H48a C48 H48b . . 109.47
C47x C48x C49x . . 108.5(15)
C47x C48x H48xa . . 109.47
C47x C48x H48xb . . 109.47
C49x C48x H48xa . . 109.47
C49x C48x H48xb . . 109.47
H48xa C48x H48xb . . 110.43
C48 C49 H49a . . 109.47
C48 C49 H49b . . 109.47
C48 C49 H49c . . 109.47
H49a C49 H49b . . 109.47
H49a C49 H49c . . 109.47
H49b C49 H49c . . 109.47
C48x C49x H49xa . . 109.47
C48x C49x H49xb . . 109.47
C48x C49x H49xc . . 109.47
H49xa C49x H49xb . . 109.47
H49xa C49x H49xc . . 109.47
H49xb C49x H49xc . . 109.47
C50 O7 C53 . . 107.9(9)
C50x O7x C53x . . 106(3)
O7 C50 C51 . . 108.1(9)
O7 C50 H50a . . 109.47
O7 C50 H50b . . 109.47
C51 C50 H50a . . 109.47
C51 C50 H50b . . 109.47
H50a C50 H50b . . 110.79
O7x C50x H50xa . . 109.47
O7x C50x H50xb . . 109.47
H50xa C50x H50xb . . 127.73
C50 C51 C52 . . 106.6(12)
C50 C51 H51a . . 109.47
C50 C51 H51b . . 109.47
C52 C51 H51a . . 109.47
C52 C51 H51b . . 109.47
H51a C51 H51b . . 112.22
C52x C51x H51xa . . 109.47
C52x C51x H51xb . . 109.47
H51xa C51x H51xb . . 131.21
C51 C52 C53 . . 103.5(8)
C51 C52 H52a . . 109.47
C51 C52 H52b . . 109.47
C53 C52 H52a . . 109.47
C53 C52 H52b . . 109.47
H52a C52 H52b . . 114.88
C51x C52x C53x . . 75(3)
C51x C52x H52xa . . 109.47
C51x C52x H52xb . . 109.47
C53x C52x H52xa . . 109.47
C53x C52x H52xb . . 109.47
H52xa C52x H52xb . . 130.14
O7 C53 C52 . . 103.2(10)
O7 C53 H53a . . 109.47
O7 C53 H53b . . 109.47
C52 C53 H53a . . 109.47
C52 C53 H53b . . 109.47
H53a C53 H53b . . 115.11
O7x C53x C52x . . 98(3)
O7x C53x H53a . . 106.4
O7x C53x H53xa . . 109.47
O7x C53x H53xb . . 109.47
C52x C53x H53xa . . 109.47
C52x C53x H53xb . . 109.47
H53xa C53x H53xb . . 118.67

loop_
_geom_bond_atom_site_label_1
_geom_bond_atom_site_label_2
_geom_bond_site_symmetry_2
_geom_bond_distance
I1 Mo1 . 2.7894(6)
I1 Mo2 2_765 2.7552(5)
I1 Mo3 2_765 2.7679(6)
I2 Mo1 . 2.8033(4)
I2 Mo2 . 2.8099(5)
I2 Mo3 2_765 2.8077(5)
I3 Mo1 . 2.7816(6)
I3 Mo2 . 2.7765(4)
I3 Mo3 . 2.7759(5)
I4 Mo1 . 2.7731(4)
I4 Mo2 2_765 2.7923(4)
I4 Mo3 . 2.8027(6)
Mo1 Mo2 . 2.6618(6)
Mo1 Mo2 2_765 2.6694(5)
Mo1 Mo3 . 2.6591(5)
Mo1 Mo3 2_765 2.6588(4)
Mo1 O5 . 2.088(3)
Mo2 Mo3 . 2.6660(5)
Mo2 Mo3 2_765 2.6613(7)
Mo2 O3 . 2.110(4)
Mo3 O1 . 2.093(3)
O1 C1 . 1.277(7)
O2 C1 . 1.224(7)
O3 C12 . 1.232(8)
O4 C12 . 1.237(7)
O5 C23 . 1.249(5)
O6 C23 . 1.241(6)
C1 C2 . 1.540(5)
C2 C3 . 1.517(6)
C2 C7 . 1.554(7)
C2 C10 . 1.527(9)
C3 C4 . 1.533(6)
C3 H3a . 0.96
C3 H3b . 0.96
C4 C5 . 1.507(8)
C4 C11 . 1.530(11)
C4 H4 . 0.96
C5 C6 . 1.523(8)
C5 H5a . 0.96
C5 H5b . 0.96
C6 C7 . 1.539(6)
C6 C8 . 1.515(10)
C6 H6 . 0.96
C7 H7a . 0.96
C7 H7b . 0.96
C8 C9 . 1.529(7)
C8 H8a . 0.96
C8 H8b . 0.96
C9 C10 . 1.532(5)
C9 C11 . 1.495(7)
C9 H9 . 0.96
C10 H10a . 0.96
C10 H10b . 0.96
C11 H11a . 0.96
C11 H11b . 0.96
C12 C13 . 1.562(6)
C13 C14 . 1.524(7)
C13 C18 . 1.535(10)
C13 C21 . 1.519(6)
C14 C15 . 1.529(7)
C14 H14a . 0.96
C14 H14b . 0.96
C15 C16 . 1.506(11)
C15 C22 . 1.532(7)
C15 H15 . 0.96
C16 C17 . 1.494(8)
C16 H16a . 0.96
C16 H16b . 0.96
C17 C18 . 1.533(8)
C17 C19 . 1.520(7)
C17 H17 . 0.96
C18 H18a . 0.96
C18 H18b . 0.96
C19 C20 . 1.537(12)
C19 H19a . 0.96
C19 H19b . 0.96
C20 C21 . 1.538(7)
C20 C22 . 1.515(8)
C20 H20 . 0.96
C21 H21a . 0.96
C21 H21b . 0.96
C22 H22a . 0.96
C22 H22b . 0.96
C23 C24 . 1.554(7)
C24 C25 . 1.530(8)
C24 C29 . 1.510(7)
C24 C32 . 1.557(6)
C25 C26 . 1.539(9)
C25 H25a . 0.96
C25 H25b . 0.96
C26 C27 . 1.542(9)
C26 C33 . 1.505(8)
C26 H26 . 0.96
C27 C28 . 1.495(9)
C27 H27a . 0.96
C27 H27b . 0.96
C28 C29 . 1.542(9)
C28 C30 . 1.485(7)
C28 H28 . 0.96
C29 H29a . 0.96
C29 H29b . 0.96
C30 C31 . 1.504(8)
C30 H30a . 0.96
C30 H30b . 0.96
C31 C32 . 1.556(9)
C31 C33 . 1.465(10)
C31 H31 . 0.96
C32 H32a . 0.96
C32 H32b . 0.96
C33 H33a . 0.96
C33 H33b . 0.96
N1x C38x . 1.49(2)
N1x C42x . 1.47(3)
N1x C46x . 1.496(19)
N1 C34 . 1.568(8)
N1 C38 . 1.519(9)
N1 C42 . 1.498(11)
N1 C46 . 1.523(7)
C34 C35 . 1.534(8)
C34 H34a . 0.96
C34 H34b . 0.96
C35 C36 . 1.524(9)
C35 H35a . 0.96
C35 H35b . 0.96
C36 C37 . 1.476(11)
C36 H36a . 0.96
C36 H36b . 0.96
C37 H37a . 0.96
C37 H37b . 0.96
C37 H37c . 0.96
C38 C39 . 1.528(12)
C38 H38a . 0.96
C38 H38b . 0.96
C38x C39x . 1.54(3)
C38x H38xa . 0.96
C38x H38xb . 0.96
C39x C40x . 1.34(4)
C39x H39xa . 0.96
C39x H39xb . 0.96
C39 H39a . 0.96
C39 H39b . 0.96
C40 C41 . 1.480(19)
C40 H40a . 0.96
C40 H40b . 0.96
C40x H40xa . 0.96
C40x H40xb . 0.96
C41 H41a . 0.96
C41 H41b . 0.96
C41 H41c . 0.96
C42 C43 . 1.516(8)
C42 H42a . 0.96
C42 H42b . 0.96
C42x C43x . 1.530(19)
C42x H42xa . 0.96
C42x H42xb . 0.96
C43 C44 . 1.549(15)
C43 H43a . 0.96
C43 H43b . 0.96
C43x C44x . 1.53(4)
C43x H43xa . 0.96
C43x H43xb . 0.96
C44 C45 . 1.529(12)
C44 H44a . 0.96
C44 H44b . 0.96
C44x C45x . 1.52(2)
C44x H44xa . 0.96
C44x H44xb . 0.96
C45 H45a . 0.96
C45 H45b . 0.96
C45 H45c . 0.96
C45x H45xa . 0.96
C45x H45xb . 0.96
C45x H45xc . 0.96
C46 C47 . 1.500(11)
C46 H46a . 0.96
C46 H46b . 0.96
C46x C47x . 1.53(2)
C46x H46xa . 0.96
C46x H46xb . 0.96
C47 C48 . 1.557(15)
C47 H47a . 0.96
C47 H47b . 0.96
C47x C48x . 1.55(2)
C47x H47xa . 0.96
C47x H47xb . 0.96
C48 C49 . 1.455(16)
C48 H48a . 0.96
C48 H48b . 0.96
C48x C49x . 1.55(3)
C48x H48xa . 0.96
C48x H48xb . 0.96
C49 H49a . 0.96
C49 H49b . 0.96
C49 H49c . 0.96
C49x H49xa . 0.96
C49x H49xb . 0.96
C49x H49xc . 0.96
O7 C50 . 1.453(18)
O7 C53 . 1.439(12)
O7x C50x . 1.47(5)
O7x C53x . 1.31(4)
C50 C51 . 1.443(15)
C50 H50a . 0.96
C50 H50b . 0.96
C50x H50xa . 0.96
C50x H50xb . 0.96
C51 C52 . 1.526(16)
C51 H51a . 0.96
C51 H51b . 0.96
C51x C52x . 1.54(6)
C51x H51xa . 0.96
C51x H51xb . 0.96
C52 C53 . 1.536(18)
C52 H52a . 0.96
C52 H52b . 0.96
C52x C53x . 1.54(4)
C52x H52xa . 0.96
C52x H52xb . 0.96
C53x H53xa . 0.96
C53x H53xb . 0.96

loop_
_publcif_info_datablock.id
_publcif_info_datablock.publ_exptl
_publcif_info_datablock.publ_geom
_publcif_info_datablock.structure
{6a28fccb-8b88-4fef-9639-021eb723dfec} ? ? ?
{0af35caf-3e9b-4990-8f07-164ba5bda112} y y y

loop_
_publcif_info_exptl_table_extra_item
sin_theta_over_lambda_max

loop_
_publcif_info_tables.block_id
_publcif_info_tables.reference_item
{6a28fccb-8b88-4fef-9639-021eb723dfec} '_publcif_info_datablock.publ_exptl'

loop_
_publcif_info_cif.paper_type
CE
